data_7061003
loop_
_publ_author_name
'Guo, Benyue'
'Zhang, Xiya'
'Lin, Xiangyang'
'Huang, Haifeng'
'Yang, Jun'

_publ_section_title
;
 Combining potassium with positive oxygen-balanced polynitropyrazole: a
 promising way to develop green primary explosives
;
_journal_issue 43
_journal_name_full 'New Journal of Chemistry'
_journal_page_first 20426
_journal_page_last 20431
_journal_paper_doi 10.1039/D1NJ04452D
_journal_volume 45
_journal_year 2021
_chemical_formula_moiety 'C4 K2 N8 O10'
_chemical_formula_sum 'C4 K2 N8 O10'
_chemical_formula_weight 398.32
_space_group_crystal_system orthorhombic
_space_group_IT_number 61
_space_group_name_Hall '-P 2ac 2ab'
_space_group_name_H-M_alt 'P b c a'
_atom_sites_solution_primary dual
_audit_creation_date 2021-04-28
_audit_creation_method
;
Olex2 1.2
(compiled 2018.05.29 svn.r3508 for OlexSys, GUI svn.r5506)
;
_audit_update_record
;
2021-04-30 deposited with the CCDC.	2021-10-11 downloaded from the CCDC.
;
_cell_angle_alpha 90
_cell_angle_beta 90
_cell_angle_gamma 90
_cell_formula_units_Z 8
_cell_length_a 10.7902(3)
_cell_length_b 12.9624(4)
_cell_length_c 17.9460(6)
_cell_measurement_reflns_used 6978
_cell_measurement_temperature 170
_cell_measurement_theta_max 26.324
_cell_measurement_theta_min 2.269
_cell_volume 2510.05(13)
_computing_cell_refinement 'SAINT V8.40A (?, 2016)'
_computing_data_reduction 'SAINT V8.40A (?, 2016)'
_computing_molecular_graphics 'Olex2 (Dolomanov et al., 2009)'
_computing_publication_material 'Olex2 (Dolomanov et al., 2009)'
_computing_structure_refinement 'ShelXL (Sheldrick, 2015)'
_computing_structure_solution 'ShelXT (Sheldrick, 2015)'
_diffrn_ambient_temperature 170.0
_diffrn_measured_fraction_theta_full 0.995
_diffrn_measured_fraction_theta_max 0.991
_diffrn_measurement_device_type 'Bruker D8 VENTURE'
_diffrn_measurement_method '\f and \w scans'
_diffrn_radiation_type MoK\a
_diffrn_radiation_wavelength 0.71073
_diffrn_reflns_av_R_equivalents 0.0555
_diffrn_reflns_av_unetI/netI 0.0307
_diffrn_reflns_Laue_measured_fraction_full 0.995
_diffrn_reflns_Laue_measured_fraction_max 0.991
_diffrn_reflns_limit_h_max 13
_diffrn_reflns_limit_h_min -13
_diffrn_reflns_limit_k_max 14
_diffrn_reflns_limit_k_min -16
_diffrn_reflns_limit_l_max 20
_diffrn_reflns_limit_l_min -22
_diffrn_reflns_number 19689
_diffrn_reflns_point_group_measured_fraction_full 0.995
_diffrn_reflns_point_group_measured_fraction_max 0.991
_diffrn_reflns_theta_full 25.242
_diffrn_reflns_theta_max 26.386
_diffrn_reflns_theta_min 2.270
_diffrn_standards_number 0
_exptl_absorpt_coefficient_mu 0.838
_exptl_absorpt_correction_T_max 0.7454
_exptl_absorpt_correction_T_min 0.6343
_exptl_absorpt_correction_type multi-scan
_exptl_absorpt_process_details
'SADABS-2016/2 (Bruker,2016/2) was used for absorption correction. wR2(int) was 0.1086 before and 0.0616 after correction. The Ratio of minimum to maximum transmission is 0.8510. The \l/2 correction factor is Not present.'
_exptl_crystal_colour red
_exptl_crystal_colour_primary red
_exptl_crystal_density_diffrn 2.108
_exptl_crystal_description block
_exptl_crystal_F_000 1584
_exptl_crystal_size_max 0.12
_exptl_crystal_size_mid 0.11
_exptl_crystal_size_min 0.06
_refine_diff_density_max 0.277
_refine_diff_density_min -0.306
_refine_diff_density_rms 0.060
_refine_ls_extinction_method none
_refine_ls_goodness_of_fit_ref 1.057
_refine_ls_hydrogen_treatment undef
_refine_ls_matrix_type full
_refine_ls_number_parameters 217
_refine_ls_number_reflns 2551
_refine_ls_number_restraints 0
_refine_ls_restrained_S_all 1.057
_refine_ls_R_factor_all 0.0403
_refine_ls_R_factor_gt 0.0285
_refine_ls_shift/su_max 0.000
_refine_ls_shift/su_mean 0.000
_refine_ls_structure_factor_coef Fsqd
_refine_ls_weighting_details 'w=1/[\s^2^(Fo^2^)+(0.0264P)^2^+1.4495P] where P=(Fo^2^+2Fc^2^)/3'
_refine_ls_weighting_scheme calc
_refine_ls_wR_factor_gt 0.0627
_refine_ls_wR_factor_ref 0.0686
_reflns_Friedel_coverage 0.000
_reflns_number_gt 2119
_reflns_number_total 2551
_reflns_threshold_expression 'I > 2\s(I)'
_cod_data_source_file d1nj04452d2.cif
_cod_data_source_block mo_2021536_0m
_cod_depositor_comments 'Adding full bibliography for 7061003--7061004.cif.'
_cod_database_code 7061003
_shelx_shelxl_version_number 2018/3
_shelx_space_group_comment
;
The symmetry employed for this shelxl refinement is uniquely defined
by the following loop, which should always be used as a source of
symmetry information in preference to the above space-group names.
They are only intended as comments.
;
_shelx_estimated_absorpt_t_max 0.951
_shelx_estimated_absorpt_t_min 0.906
_olex2_refinement_description
;
;
_olex2_submission_special_instructions 'No special instructions were received'

loop_
_space_group_symop_operation_xyz
'x, y, z'
'-x+1/2, -y, z+1/2'
'-x, y+1/2, -z+1/2'
'x+1/2, -y+1/2, -z'
'-x, -y, -z'
'x-1/2, y, -z-1/2'
'x, -y-1/2, z-1/2'
'-x-1/2, y-1/2, z'

loop_
_atom_site_label
_atom_site_type_symbol
_atom_site_fract_x
_atom_site_fract_y
_atom_site_fract_z
_atom_site_U_iso_or_equiv
_atom_site_adp_type
_atom_site_occupancy
_atom_site_site_symmetry_order
_atom_site_calc_flag
_atom_site_refinement_flags_posn
_atom_site_refinement_flags_adp
_atom_site_refinement_flags_occupancy
_atom_site_disorder_assembly
_atom_site_disorder_group
K1 K 0.95112(4) 0.19801(3) 0.85244(2) 0.02186(12) Uani 1 1 d . . . . .
K2 K 0.45919(4) 0.70762(3) 0.62653(2) 0.02414(12) Uani 1 1 d . . . . .
O2 O 0.87170(12) 0.27572(10) 0.72093(8) 0.0245(3) Uani 1 1 d . . . . .
O8 O 0.74420(12) 0.73003(10) 0.44086(8) 0.0261(3) Uani 1 1 d . . . . .
O4 O 0.98155(12) 0.53937(10) 0.75877(8) 0.0264(3) Uani 1 1 d . . . . .
O1 O 0.71203(13) 0.19622(10) 0.76738(8) 0.0253(3) Uani 1 1 d . . . . .
O7 O 0.67048(12) 0.70555(11) 0.55284(8) 0.0279(3) Uani 1 1 d . . . . .
O10 O 0.56672(13) 0.32965(11) 0.54756(8) 0.0300(3) Uani 1 1 d . . . . .
O9 O 0.61797(13) 0.45353(11) 0.47239(8) 0.0297(3) Uani 1 1 d . . . . .
O5 O 0.89448(13) 0.44765(10) 0.46102(8) 0.0288(3) Uani 1 1 d . . . . .
O6 O 0.90493(13) 0.58901(11) 0.39559(8) 0.0305(3) Uani 1 1 d . . . . .
N1 N 0.75539(14) 0.26714(12) 0.72736(9) 0.0173(3) Uani 1 1 d . . . . .
N6 N 0.73699(13) 0.67788(11) 0.49946(9) 0.0178(3) Uani 1 1 d . . . . .
O3 O 0.83427(16) 0.44743(13) 0.80717(8) 0.0394(4) Uani 1 1 d . . . . .
N4 N 0.85544(14) 0.55128(11) 0.63235(9) 0.0187(3) Uani 1 1 d . . . . .
N2 N 0.67694(14) 0.32716(12) 0.69257(9) 0.0200(4) Uani 1 1 d . . . . .
N5 N 0.78328(14) 0.53118(11) 0.57315(9) 0.0187(3) Uani 1 1 d . . . . .
N7 N 0.87017(15) 0.54066(12) 0.45127(9) 0.0220(4) Uani 1 1 d . . . . .
N8 N 0.62597(14) 0.40797(12) 0.53241(9) 0.0220(4) Uani 1 1 d . . . . .
N3 N 0.88517(15) 0.48902(12) 0.75437(9) 0.0221(4) Uani 1 1 d . . . . .
C1 C 0.82577(17) 0.48118(14) 0.68228(10) 0.0176(4) Uani 1 1 d . . . . .
C3 C 0.73429(16) 0.40976(14) 0.65768(11) 0.0185(4) Uani 1 1 d . . . . .
C00N C 0.80204(17) 0.58829(14) 0.50783(11) 0.0194(4) Uani 1 1 d . . . . .
C2 C 0.70904(17) 0.44680(13) 0.58724(11) 0.0184(4) Uani 1 1 d . . . . .

loop_
_atom_site_aniso_label
_atom_site_aniso_U_11
_atom_site_aniso_U_22
_atom_site_aniso_U_33
_atom_site_aniso_U_23
_atom_site_aniso_U_13
_atom_site_aniso_U_12
K1 0.0225(2) 0.0240(2) 0.0191(3) 0.00153(17) -0.00071(16) 0.00409(16)
K2 0.0179(2) 0.0343(2) 0.0202(3) 0.00113(18) -0.00033(16) 0.00068(17)
O2 0.0177(7) 0.0318(8) 0.0240(8) 0.0064(6) -0.0002(6) 0.0008(6)
O8 0.0250(7) 0.0271(7) 0.0264(9) 0.0104(6) 0.0012(6) 0.0029(6)
O4 0.0263(7) 0.0263(7) 0.0266(9) -0.0019(6) -0.0066(6) -0.0034(6)
O1 0.0332(8) 0.0212(7) 0.0215(8) 0.0046(6) 0.0049(6) -0.0054(6)
O7 0.0246(7) 0.0304(7) 0.0287(9) -0.0008(6) 0.0099(6) 0.0060(6)
O10 0.0300(8) 0.0301(8) 0.0298(9) 0.0034(6) -0.0048(6) -0.0124(6)
O9 0.0335(8) 0.0336(8) 0.0221(9) 0.0071(7) -0.0085(6) -0.0040(6)
O5 0.0346(8) 0.0180(7) 0.0337(9) -0.0047(6) 0.0059(7) 0.0031(6)
O6 0.0352(8) 0.0342(8) 0.0221(9) 0.0036(7) 0.0106(6) 0.0045(7)
N1 0.0206(8) 0.0195(8) 0.0119(9) -0.0015(6) 0.0016(6) -0.0016(6)
N6 0.0150(7) 0.0184(7) 0.0199(9) 0.0011(7) 0.0010(6) -0.0013(6)
O3 0.0517(10) 0.0509(10) 0.0155(9) 0.0029(7) 0.0011(7) -0.0197(8)
N4 0.0211(8) 0.0189(8) 0.0160(9) -0.0030(7) -0.0008(6) -0.0001(6)
N2 0.0181(8) 0.0208(8) 0.0210(10) 0.0018(7) -0.0009(7) -0.0014(6)
N5 0.0220(8) 0.0182(7) 0.0160(9) -0.0001(7) -0.0007(6) -0.0013(6)
N7 0.0207(8) 0.0229(8) 0.0224(10) -0.0023(7) -0.0004(7) 0.0007(6)
N8 0.0196(8) 0.0233(8) 0.0232(10) 0.0000(7) -0.0017(7) -0.0012(7)
N3 0.0267(9) 0.0196(8) 0.0198(10) -0.0026(7) -0.0016(7) -0.0022(7)
C1 0.0207(9) 0.0190(9) 0.0132(11) -0.0011(8) 0.0006(7) -0.0001(7)
C3 0.0173(9) 0.0199(9) 0.0182(11) -0.0010(8) 0.0009(7) 0.0009(7)
C00N 0.0227(9) 0.0178(9) 0.0178(11) 0.0020(8) 0.0026(8) 0.0003(7)
C2 0.0162(9) 0.0171(9) 0.0220(11) -0.0008(8) -0.0015(7) -0.0010(7)

loop_
_atom_type_symbol
_atom_type_description
_atom_type_scat_dispersion_real
_atom_type_scat_dispersion_imag
_atom_type_scat_source
C C 0.0033 0.0016 'International Tables Vol C Tables 4.2.6.8 and 6.1.1.4'
K K 0.2009 0.2494 'International Tables Vol C Tables 4.2.6.8 and 6.1.1.4'
N N 0.0061 0.0033 'International Tables Vol C Tables 4.2.6.8 and 6.1.1.4'
O O 0.0106 0.0060 'International Tables Vol C Tables 4.2.6.8 and 6.1.1.4'

loop_
_geom_angle_atom_site_label_1
_geom_angle_atom_site_label_2
_geom_angle_atom_site_label_3
_geom_angle
_geom_angle_site_symmetry_1
_geom_angle_site_symmetry_3
_geom_angle_publ_flag
K2 K1 K2 108.230(12) 8_755 3_646 ?
O2 K1 K2 38.21(3) . 8_755 ?
O2 K1 K2 75.41(3) . 3_646 ?
O2 K1 O8 97.58(4) . 2_665 ?
O2 K1 O4 75.40(4) . 3_746 ?
O2 K1 O1 44.44(4) . . ?
O2 K1 O10 118.55(4) . 6_657 ?
O2 K1 O5 142.60(4) . 7_566 ?
O2 K1 N1 22.71(4) . . ?
O2 K1 N4 124.51(5) . 3_746 ?
O2 K1 N2 79.54(4) . 6_657 ?
O8 K1 K2 36.13(3) 2_665 3_646 ?
O8 K1 K2 135.74(3) 2_665 8_755 ?
O8 K1 O4 143.11(4) 2_665 3_746 ?
O8 K1 O1 69.09(4) 2_665 . ?
O8 K1 N1 78.93(4) 2_665 . ?
O8 K1 N4 136.31(5) 2_665 3_746 ?
O8 K1 N2 124.49(4) 2_665 6_657 ?
O4 K1 K2 108.76(3) 3_746 3_646 ?
O4 K1 K2 46.16(3) 3_746 8_755 ?
O4 K1 O1 82.09(4) 3_746 . ?
O4 K1 N1 83.32(4) 3_746 . ?
O4 K1 N2 90.38(4) 3_746 6_657 ?
O1 K1 K2 72.84(3) . 8_755 ?
O1 K1 K2 35.54(3) . 3_646 ?
O1 K1 N1 23.04(4) . . ?
O1 K1 N2 123.66(4) . 6_657 ?
O10 K1 K2 112.08(3) 6_657 3_646 ?
O10 K1 K2 120.43(3) 6_657 8_755 ?
O10 K1 O8 76.51(4) 6_657 2_665 ?
O10 K1 O4 138.98(4) 6_657 3_746 ?
O10 K1 O1 136.18(4) 6_657 . ?
O10 K1 O5 93.62(4) 6_657 7_566 ?
O10 K1 N1 125.23(4) 6_657 . ?
O10 K1 N4 91.11(5) 6_657 3_746 ?
O10 K1 N2 58.45(4) 6_657 6_657 ?
O5 K1 K2 138.80(3) 7_566 8_755 ?
O5 K1 K2 74.97(3) 7_566 3_646 ?
O5 K1 O8 70.34(4) 7_566 2_665 ?
O5 K1 O4 93.14(4) 7_566 3_746 ?
O5 K1 O1 99.35(4) 7_566 . ?
O5 K1 N1 122.34(4) 7_566 . ?
O5 K1 N4 68.85(4) 7_566 3_746 ?
O5 K1 N2 136.90(5) 7_566 6_657 ?
N1 K1 K2 52.86(3) . 3_646 ?
N1 K1 K2 57.62(3) . 8_755 ?
N4 K1 K2 138.02(3) 3_746 3_646 ?
N4 K1 K2 86.72(3) 3_746 8_755 ?
N4 K1 O4 54.40(4) 3_746 3_746 ?
N4 K1 O1 132.60(4) 3_746 . ?
N4 K1 N1 137.60(4) 3_746 . ?
N4 K1 N2 78.85(4) 3_746 6_657 ?
N2 K1 K2 62.80(3) 6_657 8_755 ?
N2 K1 K2 143.03(3) 6_657 3_646 ?
N2 K1 N1 100.74(4) 6_657 . ?
K1 K2 K1 98.499(11) 8_765 3_656 ?
O2 K2 K1 39.30(3) 8_765 8_765 ?
O2 K2 K1 130.01(3) 8_765 3_656 ?
O2 K2 O8 140.34(5) 8_765 4_466 ?
O2 K2 O4 75.41(4) 8_765 6_557 ?
O2 K2 O1 92.26(4) 8_765 3_656 ?
O2 K2 O10 137.99(4) 8_765 5_666 ?
O2 K2 O9 147.32(4) 8_765 5_666 ?
O2 K2 O6 85.34(4) 8_765 4_466 ?
O2 K2 N8 152.23(4) 8_765 5_666 ?
O8 K2 K1 37.06(3) 4_466 3_656 ?
O8 K2 K1 129.41(3) 4_466 8_765 ?
O8 K2 O4 125.74(4) 4_466 6_557 ?
O8 K2 O10 62.32(4) 4_466 5_666 ?
O8 K2 O9 72.26(4) 4_466 5_666 ?
O8 K2 N8 61.55(4) 4_466 5_666 ?
O4 K2 K1 90.09(3) 6_557 3_656 ?
O4 K2 K1 45.14(3) 6_557 8_765 ?
O4 K2 O10 124.76(4) 6_557 5_666 ?
O4 K2 N8 106.28(4) 6_557 5_666 ?
O1 K2 K1 57.53(3) 3_656 8_765 ?
O1 K2 K1 40.98(3) 3_656 3_656 ?
O1 K2 O8 75.16(4) 3_656 4_466 ?
O1 K2 O4 61.65(4) 3_656 6_557 ?
O1 K2 O10 129.47(4) 3_656 5_666 ?
O1 K2 O9 101.62(4) 3_656 5_666 ?
O1 K2 O6 90.51(4) 3_656 4_466 ?
O1 K2 N8 113.23(4) 3_656 5_666 ?
O7 K2 K1 106.66(3) . 8_765 ?
O7 K2 K1 154.66(4) . 3_656 ?
O7 K2 O2 74.20(4) . 8_765 ?
O7 K2 O8 120.94(5) . 4_466 ?
O7 K2 O4 105.46(4) . 6_557 ?
O7 K2 O1 163.82(5) . 3_656 ?
O7 K2 O10 65.21(4) . 5_666 ?
O7 K2 O9 86.16(5) . 5_666 ?
O7 K2 O6 97.03(5) . 4_466 ?
O7 K2 N8 78.79(4) . 5_666 ?
O10 K2 K1 166.65(3) 5_666 8_765 ?
O10 K2 K1 89.52(3) 5_666 3_656 ?
O10 K2 N8 21.52(4) 5_666 5_666 ?
O9 K2 K1 130.40(3) 5_666 8_765 ?
O9 K2 K1 75.09(3) 5_666 3_656 ?
O9 K2 O4 85.34(4) 5_666 6_557 ?
O9 K2 O10 41.71(4) 5_666 5_666 ?
O9 K2 N8 21.05(4) 5_666 5_666 ?
O6 K2 K1 102.71(3) 4_466 8_765 ?
O6 K2 K1 79.97(3) 4_466 3_656 ?
O6 K2 O8 57.92(4) 4_466 4_466 ?
O6 K2 O4 144.77(4) 4_466 6_557 ?
O6 K2 O10 89.14(4) 4_466 5_666 ?
O6 K2 O9 123.48(4) 4_466 5_666 ?
O6 K2 N8 104.43(4) 4_466 5_666 ?
N8 K2 K1 151.40(3) 5_666 8_765 ?
N8 K2 K1 77.68(3) 5_666 3_656 ?
K2 O2 K1 102.49(4) 8_755 . ?
N1 O2 K1 101.65(10) . . ?
N1 O2 K2 135.58(11) . 8_755 ?
K2 O8 K1 106.81(5) 4_566 2_664 ?
N6 O8 K1 127.53(10) . 2_664 ?
N6 O8 K2 125.65(10) . 4_566 ?
K1 O4 K2 88.70(4) 3_756 6_657 ?
N3 O4 K1 122.24(11) . 3_756 ?
N3 O4 K2 111.14(11) . 6_657 ?
K2 O1 K1 103.48(5) 3_646 . ?
N1 O1 K1 87.99(10) . . ?
N1 O1 K2 128.87(11) . 3_646 ?
N6 O7 K2 152.17(12) . . ?
K1 O10 K2 120.25(5) 6_557 5_666 ?
N8 O10 K1 152.22(13) . 6_557 ?
N8 O10 K2 87.36(11) . 5_666 ?
N8 O9 K2 102.28(11) . 5_666 ?
N7 O5 K1 127.20(12) . 7_565 ?
N7 O6 K2 132.19(12) . 4_566 ?
O2 N1 K1 55.64(9) . . ?
O2 N1 N2 123.09(15) . . ?
O1 N1 K1 68.97(9) . . ?
O1 N1 O2 119.05(15) . . ?
O1 N1 N2 117.83(15) . . ?
N2 N1 K1 157.74(12) . . ?
O8 N6 C00N 121.29(16) . . ?
O7 N6 O8 121.63(15) . . ?
O7 N6 C00N 117.08(16) . . ?
N5 N4 K1 129.26(11) . 3_756 ?
C1 N4 K1 125.21(12) . 3_756 ?
C1 N4 N5 105.29(15) . . ?
N1 N2 K1 108.38(10) . 6_557 ?
N1 N2 C3 112.71(14) . . ?
C3 N2 K1 131.13(12) . 6_557 ?
N4 N5 C00N 118.41(15) . . ?
N4 N5 C2 110.21(15) . . ?
C2 N5 C00N 131.03(16) . . ?
O5 N7 C00N 115.86(16) . . ?
O6 N7 O5 122.65(16) . . ?
O6 N7 C00N 121.48(16) . . ?
O10 N8 K2 71.13(10) . 5_666 ?
O10 N8 O9 123.55(16) . . ?
O10 N8 C2 117.80(16) . . ?
O9 N8 K2 56.67(9) . 5_666 ?
O9 N8 C2 118.65(15) . . ?
C2 N8 K2 156.87(12) . 5_666 ?
O4 N3 C1 117.97(16) . . ?
O3 N3 O4 124.38(17) . . ?
O3 N3 C1 117.62(16) . . ?
N4 C1 N3 116.90(16) . . ?
N4 C1 C3 114.00(17) . . ?
C3 C1 N3 129.05(17) . . ?
N2 C3 C1 132.21(18) . . ?
C2 C3 N2 126.48(17) . . ?
C2 C3 C1 101.23(16) . . ?
N6 C00N N5 117.85(16) . . ?
N6 C00N N7 124.51(17) . . ?
N7 C00N N5 116.77(16) . . ?
N5 C2 N8 121.30(17) . . ?
N5 C2 C3 109.23(16) . . ?
C3 C2 N8 129.42(17) . . ?

loop_
_geom_bond_atom_site_label_1
_geom_bond_atom_site_label_2
_geom_bond_distance
_geom_bond_site_symmetry_2
_geom_bond_publ_flag
K1 K2 4.4451(6) 3_646 ?
K1 K2 4.1700(6) 8_755 ?
K1 O2 2.7055(14) . ?
K1 O8 2.7981(14) 2_665 ?
K1 O4 2.9564(15) 3_746 ?
K1 O1 2.9977(15) . ?
K1 O10 2.7727(15) 6_657 ?
K1 O5 2.7812(14) 7_566 ?
K1 N1 3.2097(16) . ?
K1 N4 2.8371(16) 3_746 ?
K1 N2 3.0648(16) 6_657 ?
K2 O2 2.6417(14) 8_765 ?
K2 O8 2.7380(14) 4_466 ?
K2 O4 3.0086(15) 6_557 ?
K2 O1 2.6570(14) 3_656 ?
K2 O7 2.6359(14) . ?
K2 O10 3.1737(16) 5_666 ?
K2 O9 2.8650(15) 5_666 ?
K2 O6 2.7294(16) 4_466 ?
K2 N8 3.3504(17) 5_666 ?
O2 N1 1.2652(19) . ?
O8 N6 1.253(2) . ?
O4 N3 1.230(2) . ?
O1 N1 1.257(2) . ?
O7 N6 1.249(2) . ?
O10 N8 1.230(2) . ?
O9 N8 1.231(2) . ?
O5 N7 1.246(2) . ?
O6 N7 1.238(2) . ?
N1 N2 1.308(2) . ?
N6 C00N 1.365(2) . ?
O3 N3 1.221(2) . ?
N4 N5 1.343(2) . ?
N4 C1 1.316(2) . ?
N2 C3 1.386(2) . ?
N5 C00N 1.401(2) . ?
N5 C2 1.379(2) . ?
N7 C00N 1.397(2) . ?
N8 C2 1.423(2) . ?
N3 C1 1.447(2) . ?
C1 C3 1.423(3) . ?
C3 C2 1.379(3) . ?
